data_4035224
loop_
_publ_author_name
'Kumar, Sushil'
'Huang, Ding-Chi'
'Venkateswarlu, Samala'
'Tao, Yu-Tai'

_publ_section_title
;
 Nonlinear Polyfused Aromatics with Extended \p-Conjugation from
 Phenanthrotriphenylene, Tetracene, and Pentacene: Syntheses, Crystal
 Packings, and Properties.
;
_journal_issue 19
_journal_name_full 'The Journal of organic chemistry'
_journal_page_first 11614
_journal_page_last 11622
_journal_paper_doi 10.1021/acs.joc.8b01582
_journal_volume 83
_journal_year 2018
_chemical_formula_moiety 'C46 H22 Cl4'
_chemical_formula_sum 'C46 H22 Cl4'
_chemical_formula_weight 716.44
_space_group_IT_number 13
_space_group_name_Hall '-P 2yac'
_space_group_name_H-M_alt 'P 1 2/n 1'
_symmetry_cell_setting monoclinic
_symmetry_space_group_name_H-M 'P 1 2/n 1'
_atom_sites_solution_hydrogens geom
_atom_sites_solution_primary direct
_atom_sites_solution_secondary difmap
_audit_creation_method SHELXL-97
_cell_angle_alpha 90.00
_cell_angle_beta 111.540(3)
_cell_angle_gamma 90.00
_cell_formula_units_Z 4
_cell_length_a 28.518(2)
_cell_length_b 3.9214(2)
_cell_length_c 28.750(2)
_cell_measurement_reflns_used 12890
_cell_measurement_temperature 200(2)
_cell_measurement_theta_max 25.097
_cell_measurement_theta_min 2.529
_cell_volume 2990.6(3)
_computing_molecular_graphics 'Ortep-3 for Windows (Farrugia, 1997)'
_computing_publication_material 'WinGX publication routines (Farrugia, 1999)'
_computing_structure_refinement 'SHELXL-97 (Sheldrick, 1997)'
_computing_structure_solution 'SHELXS-86 (Sheldrick, 1986)'
_diffrn_ambient_temperature 200(2)
_diffrn_measured_fraction_theta_full 0.982
_diffrn_measured_fraction_theta_max 0.982
_diffrn_measurement_device_type 'D8 Venture'
_diffrn_radiation_monochromator graphite
_diffrn_radiation_source 'fine-focus sealed tube'
_diffrn_radiation_type MoK\a
_diffrn_radiation_wavelength 0.71073
_diffrn_reflns_av_R_equivalents 0.0536
_diffrn_reflns_av_sigmaI/netI 0.0564
_diffrn_reflns_limit_h_max 33
_diffrn_reflns_limit_h_min -33
_diffrn_reflns_limit_k_max 4
_diffrn_reflns_limit_k_min -4
_diffrn_reflns_limit_l_max 34
_diffrn_reflns_limit_l_min -29
_diffrn_reflns_number 17259
_diffrn_reflns_theta_full 25.03
_diffrn_reflns_theta_max 25.03
_diffrn_reflns_theta_min 2.58
_exptl_absorpt_coefficient_mu 0.435
_exptl_absorpt_correction_T_max 0.9957
_exptl_absorpt_correction_T_min 0.7276
_exptl_absorpt_correction_type multi-scan
_exptl_absorpt_process_details SADABS
_exptl_crystal_colour yellow
_exptl_crystal_density_diffrn 1.591
_exptl_crystal_density_method 'not measured'
_exptl_crystal_description prism
_exptl_crystal_F_000 1464
_exptl_crystal_size_max 0.78
_exptl_crystal_size_mid 0.03
_exptl_crystal_size_min 0.01
_refine_diff_density_max 0.381
_refine_diff_density_min -0.375
_refine_diff_density_rms 0.076
_refine_ls_extinction_method none
_refine_ls_goodness_of_fit_ref 1.182
_refine_ls_hydrogen_treatment constr
_refine_ls_matrix_type full
_refine_ls_number_parameters 451
_refine_ls_number_reflns 5215
_refine_ls_number_restraints 0
_refine_ls_restrained_S_all 1.182
_refine_ls_R_factor_all 0.0895
_refine_ls_R_factor_gt 0.0630
_refine_ls_shift/su_max 0.001
_refine_ls_shift/su_mean 0.000
_refine_ls_structure_factor_coef Fsqd
_refine_ls_weighting_details 'calc w=1/[\s^2^(Fo^2^)+(0.0288P)^2^+7.2968P] where P=(Fo^2^+2Fc^2^)/3'
_refine_ls_weighting_scheme calc
_refine_ls_wR_factor_gt 0.1219
_refine_ls_wR_factor_ref 0.1314
_reflns_number_gt 3997
_reflns_number_total 5215
_reflns_threshold_expression >2sigma(I)
_cod_data_source_file jo8b01582_si_004.cif
_cod_data_source_block d19187
_cod_original_cell_volume 2990.7(4)
_cod_original_sg_symbol_H-M 'P 2/n'
_cod_database_code 4035224

loop_
_symmetry_equiv_pos_as_xyz
'x, y, z'
'-x+1/2, y, -z+1/2'
'-x, -y, -z'
'x-1/2, -y, z-1/2'

loop_
_atom_site_label
_atom_site_type_symbol
_atom_site_fract_x
_atom_site_fract_y
_atom_site_fract_z
_atom_site_U_iso_or_equiv
_atom_site_adp_type
_atom_site_occupancy
_atom_site_symmetry_multiplicity
_atom_site_calc_flag
_atom_site_refinement_flags
C1 C 0.12226(15) 0.4127(11) 0.54885(14) 0.0224(9) Uani 1 1 d .
C2 C 0.17246(14) 0.4623(11) 0.56419(14) 0.0203(9) Uani 1 1 d .
H2 H 0.1862 0.5663 0.5422 0.024 Uiso 1 1 calc R
C3 C 0.20527(14) 0.3616(10) 0.61279(14) 0.0168(9) Uani 1 1 d .
C4 C 0.18471(13) 0.2287(10) 0.64625(14) 0.0156(8) Uani 1 1 d .
C5 C 0.13188(13) 0.1366(10) 0.62753(14) 0.0168(9) Uani 1 1 d .
C6 C 0.09967(14) 0.2420(11) 0.57890(14) 0.0204(9) Uani 1 1 d .
C7 C 0.04787(15) 0.1677(11) 0.56204(16) 0.0258(10) Uani 1 1 d .
H7 H 0.0263 0.2463 0.5301 0.031 Uiso 1 1 calc R
C8 C 0.02784(15) -0.0158(11) 0.59084(16) 0.0262(10) Uani 1 1 d .
H8 H -0.0074 -0.0555 0.5796 0.031 Uiso 1 1 calc R
C9 C 0.05987(15) -0.1440(11) 0.63687(16) 0.0243(10) Uani 1 1 d .
H9 H 0.0464 -0.2807 0.6563 0.029 Uiso 1 1 calc R
C10 C 0.11028(14) -0.0748(11) 0.65421(15) 0.0201(9) Uani 1 1 d .
H10 H 0.1315 -0.1713 0.6851 0.024 Uiso 1 1 calc R
C11 C 0.25992(14) 0.3673(10) 0.62648(14) 0.0182(9) Uani 1 1 d .
C12 C 0.28094(15) 0.4778(11) 0.59082(14) 0.0219(9) Uani 1 1 d .
H12 H 0.2596 0.5781 0.5603 0.026 Uiso 1 1 calc R
C13 C 0.33038(15) 0.4421(11) 0.59970(15) 0.0231(10) Uani 1 1 d .
C14 C 0.36373(14) 0.2747(11) 0.64322(15) 0.0202(9) Uani 1 1 d .
C15 C 0.34371(14) 0.1648(10) 0.67937(14) 0.0185(9) Uani 1 1 d .
C16 C 0.29186(14) 0.2410(10) 0.67248(14) 0.0173(9) Uani 1 1 d .
C17 C 0.37539(14) -0.0380(11) 0.71896(15) 0.0222(10) Uani 1 1 d .
H17 H 0.3621 -0.1343 0.7419 0.027 Uiso 1 1 calc R
C18 C 0.42470(15) -0.1006(12) 0.72548(16) 0.0267(10) Uani 1 1 d .
H18 H 0.4452 -0.2346 0.7529 0.032 Uiso 1 1 calc R
C19 C 0.44483(15) 0.0333(12) 0.69157(17) 0.0298(11) Uani 1 1 d .
H19 H 0.4795 0.0015 0.6971 0.036 Uiso 1 1 calc R
C20 C 0.41478(15) 0.2077(12) 0.65101(16) 0.0274(10) Uani 1 1 d .
H20 H 0.4282 0.2868 0.6273 0.033 Uiso 1 1 calc R
C21 C 0.27097(13) 0.2028(10) 0.71186(14) 0.0143(8) Uani 1 1 d .
C22 C 0.30098(13) 0.2151(10) 0.76260(14) 0.0151(8) Uani 1 1 d .
H22 H 0.3364 0.2349 0.7715 0.018 Uiso 1 1 calc R
C23 C 0.28222(13) 0.2001(10) 0.80120(14) 0.0139(8) Uani 1 1 d .
C24 C 0.09380(14) 0.7143(11) 0.32521(15) 0.0235(10) Uani 1 1 d .
C25 C 0.08607(14) 0.6572(11) 0.27682(15) 0.0228(10) Uani 1 1 d .
H25 H 0.0550 0.5604 0.2557 0.027 Uiso 1 1 calc R
C26 C 0.12343(13) 0.7387(10) 0.25663(14) 0.0175(9) Uani 1 1 d .
C27 C 0.16974(14) 0.8727(10) 0.28837(14) 0.0172(9) Uani 1 1 d .
C28 C 0.17520(14) 0.9737(10) 0.33834(14) 0.0183(9) Uani 1 1 d .
C29 C 0.13732(14) 0.8793(11) 0.35777(15) 0.0223(9) Uani 1 1 d .
C30 C 0.14498(16) 0.9635(12) 0.40803(16) 0.0311(11) Uani 1 1 d .
H30 H 0.1208 0.8934 0.4216 0.037 Uiso 1 1 calc R
C31 C 0.18593(17) 1.1413(13) 0.43717(17) 0.0350(12) Uani 1 1 d .
H31 H 0.1909 1.1878 0.4711 0.042 Uiso 1 1 calc R
C32 C 0.22082(16) 1.2559(12) 0.41704(16) 0.0290(10) Uani 1 1 d .
H32 H 0.2488 1.3894 0.4369 0.035 Uiso 1 1 calc R
C33 C 0.21501(14) 1.1775(11) 0.36904(15) 0.0214(9) Uani 1 1 d .
H33 H 0.2387 1.2638 0.3559 0.026 Uiso 1 1 calc R
C34 C 0.21045(13) 0.8918(10) 0.26901(14) 0.0159(8) Uani 1 1 d .
C35 C 0.26103(13) 0.8729(10) 0.30032(14) 0.0157(8) Uani 1 1 d .
H35 H 0.2686 0.8511 0.3352 0.019 Uiso 1 1 calc R
C36 C 0.30143(13) 0.8837(10) 0.28383(14) 0.0147(8) Uani 1 1 d .
C37 C 0.35363(13) 0.8369(10) 0.31760(14) 0.0158(9) Uani 1 1 d .
C38 C 0.38806(13) 0.7165(10) 0.29690(14) 0.0173(9) Uani 1 1 d .
C39 C 0.43576(13) 0.5891(11) 0.32965(14) 0.0208(9) Uani 1 1 d .
H39 H 0.4581 0.4891 0.3159 0.025 Uiso 1 1 calc R
C40 C 0.44947(13) 0.6086(11) 0.37954(15) 0.0209(9) Uani 1 1 d .
C41 C 0.41942(14) 0.7726(11) 0.40272(14) 0.0195(9) Uani 1 1 d .
C42 C 0.37166(14) 0.8996(11) 0.37079(14) 0.0183(9) Uani 1 1 d .
C43 C 0.34488(14) 1.0995(11) 0.39362(15) 0.0200(9) Uani 1 1 d .
H43 H 0.3143 1.2049 0.3731 0.024 Uiso 1 1 calc R
C44 C 0.36135(15) 1.1463(12) 0.44394(15) 0.0273(10) Uani 1 1 d .
H44 H 0.3418 1.2777 0.4580 0.033 Uiso 1 1 calc R
C45 C 0.40714(15) 1.0011(11) 0.47528(15) 0.0259(10) Uani 1 1 d .
H45 H 0.4179 1.0252 0.5105 0.031 Uiso 1 1 calc R
C46 C 0.43581(15) 0.8269(11) 0.45489(15) 0.0243(10) Uani 1 1 d .
H46 H 0.4675 0.7394 0.4760 0.029 Uiso 1 1 calc R
Cl1 Cl 0.08466(4) 0.5495(3) 0.48933(4) 0.0323(3) Uani 1 1 d .
Cl2 Cl 0.35301(4) 0.5925(3) 0.55491(4) 0.0341(3) Uani 1 1 d .
Cl3 Cl 0.04669(4) 0.5953(4) 0.34698(4) 0.0399(3) Uani 1 1 d .
Cl4 Cl 0.50749(4) 0.4353(3) 0.41652(4) 0.0305(3) Uani 1 1 d .

loop_
_atom_site_aniso_label
_atom_site_aniso_U_11
_atom_site_aniso_U_22
_atom_site_aniso_U_33
_atom_site_aniso_U_23
_atom_site_aniso_U_13
_atom_site_aniso_U_12
C1 0.027(2) 0.026(2) 0.012(2) 0.0000(19) 0.0048(17) 0.005(2)
C2 0.024(2) 0.023(2) 0.017(2) 0.0012(18) 0.0108(17) 0.0023(18)
C3 0.021(2) 0.011(2) 0.019(2) -0.0023(17) 0.0084(17) -0.0007(17)
C4 0.018(2) 0.013(2) 0.016(2) 0.0004(17) 0.0064(16) 0.0027(17)
C5 0.0170(19) 0.015(2) 0.018(2) -0.0026(17) 0.0053(17) 0.0015(17)
C6 0.018(2) 0.023(2) 0.019(2) -0.0054(19) 0.0055(17) 0.0039(18)
C7 0.022(2) 0.030(3) 0.021(2) -0.003(2) 0.0026(18) 0.004(2)
C8 0.017(2) 0.031(3) 0.030(2) -0.006(2) 0.0075(19) -0.0025(19)
C9 0.025(2) 0.022(2) 0.030(2) -0.003(2) 0.0146(19) -0.0059(19)
C10 0.025(2) 0.017(2) 0.019(2) -0.0001(18) 0.0093(18) -0.0023(19)
C11 0.019(2) 0.019(2) 0.018(2) -0.0040(18) 0.0091(17) -0.0032(18)
C12 0.027(2) 0.024(2) 0.015(2) -0.0030(18) 0.0095(18) -0.0067(19)
C13 0.029(2) 0.025(2) 0.022(2) -0.005(2) 0.0170(19) -0.013(2)
C14 0.022(2) 0.019(2) 0.023(2) -0.0068(19) 0.0118(18) -0.0075(18)
C15 0.019(2) 0.019(2) 0.020(2) -0.0078(18) 0.0112(17) -0.0071(17)
C16 0.019(2) 0.016(2) 0.020(2) -0.0047(18) 0.0107(17) -0.0034(17)
C17 0.023(2) 0.025(2) 0.022(2) -0.0032(19) 0.0114(18) -0.0001(19)
C18 0.028(2) 0.024(2) 0.029(2) -0.006(2) 0.0112(19) 0.003(2)
C19 0.019(2) 0.037(3) 0.037(3) -0.010(2) 0.015(2) -0.001(2)
C20 0.026(2) 0.033(3) 0.030(2) -0.009(2) 0.019(2) -0.007(2)
C21 0.0151(19) 0.011(2) 0.018(2) -0.0027(17) 0.0083(16) -0.0043(16)
C22 0.0136(19) 0.014(2) 0.019(2) 0.0002(17) 0.0065(16) -0.0012(16)
C23 0.0178(19) 0.008(2) 0.018(2) 0.0016(16) 0.0082(16) 0.0001(16)
C24 0.021(2) 0.029(3) 0.028(2) 0.004(2) 0.0173(19) 0.0017(19)
C25 0.015(2) 0.024(2) 0.030(2) 0.003(2) 0.0090(18) -0.0018(18)
C26 0.0152(19) 0.017(2) 0.021(2) 0.0004(18) 0.0079(17) 0.0024(17)
C27 0.019(2) 0.015(2) 0.018(2) 0.0019(18) 0.0075(17) 0.0024(17)
C28 0.018(2) 0.019(2) 0.021(2) 0.0037(18) 0.0103(17) 0.0056(17)
C29 0.023(2) 0.025(2) 0.023(2) 0.004(2) 0.0136(18) 0.0031(19)
C30 0.035(3) 0.037(3) 0.028(2) 0.000(2) 0.019(2) 0.000(2)
C31 0.042(3) 0.045(3) 0.023(2) -0.007(2) 0.017(2) 0.002(2)
C32 0.026(2) 0.031(3) 0.029(2) -0.009(2) 0.011(2) 0.000(2)
C33 0.021(2) 0.020(2) 0.025(2) -0.0019(19) 0.0119(18) 0.0014(18)
C34 0.0169(19) 0.013(2) 0.020(2) 0.0012(18) 0.0089(16) -0.0020(17)
C35 0.0173(19) 0.015(2) 0.0154(19) -0.0016(17) 0.0068(16) 0.0005(17)
C36 0.0172(19) 0.009(2) 0.019(2) 0.0006(17) 0.0079(16) -0.0018(16)
C37 0.0136(19) 0.012(2) 0.020(2) 0.0024(17) 0.0048(16) -0.0039(16)
C38 0.017(2) 0.016(2) 0.021(2) -0.0011(18) 0.0090(17) -0.0014(17)
C39 0.0136(19) 0.026(2) 0.023(2) 0.002(2) 0.0074(17) -0.0005(18)
C40 0.0110(19) 0.022(2) 0.027(2) 0.007(2) 0.0039(17) 0.0005(17)
C41 0.016(2) 0.021(2) 0.019(2) 0.0027(18) 0.0040(17) -0.0057(18)
C42 0.020(2) 0.017(2) 0.019(2) 0.0010(18) 0.0076(17) -0.0071(18)
C43 0.0163(19) 0.019(2) 0.024(2) -0.0026(19) 0.0056(17) -0.0071(18)
C44 0.025(2) 0.034(3) 0.026(2) -0.008(2) 0.0126(19) -0.012(2)
C45 0.028(2) 0.031(3) 0.017(2) 0.000(2) 0.0054(19) -0.010(2)
C46 0.017(2) 0.029(3) 0.022(2) 0.004(2) 0.0016(18) -0.0050(19)
Cl1 0.0286(6) 0.0450(8) 0.0187(5) 0.0068(5) 0.0032(4) 0.0042(5)
Cl2 0.0371(6) 0.0448(8) 0.0291(6) -0.0007(6) 0.0225(5) -0.0089(6)
Cl3 0.0303(6) 0.0598(9) 0.0391(7) 0.0004(6) 0.0240(5) -0.0097(6)
Cl4 0.0166(5) 0.0416(7) 0.0293(6) 0.0107(5) 0.0037(4) 0.0039(5)

loop_
_atom_type_symbol
_atom_type_description
_atom_type_scat_dispersion_real
_atom_type_scat_dispersion_imag
_atom_type_scat_source
C C 0.0033 0.0016 'International Tables Vol C Tables 4.2.6.8 and 6.1.1.4'
H H 0.0000 0.0000 'International Tables Vol C Tables 4.2.6.8 and 6.1.1.4'
Cl Cl 0.1484 0.1585 'International Tables Vol C Tables 4.2.6.8 and 6.1.1.4'

loop_
_geom_angle_atom_site_label_1
_geom_angle_atom_site_label_2
_geom_angle_atom_site_label_3
_geom_angle
_geom_angle_site_symmetry_1
_geom_angle_site_symmetry_3
C2 C1 C6 122.2(4) . .
C2 C1 Cl1 118.4(3) . .
C6 C1 Cl1 119.4(3) . .
C1 C2 C3 121.2(4) . .
C1 C2 H2 119.4 . .
C3 C2 H2 119.4 . .
C4 C3 C2 119.2(3) . .
C4 C3 C11 119.7(3) . .
C2 C3 C11 120.8(3) . .
C3 C4 C5 118.6(3) . .
C3 C4 C23 117.7(3) . 2_556
C5 C4 C23 123.6(3) . 2_556
C10 C5 C6 116.8(3) . .
C10 C5 C4 123.1(3) . .
C6 C5 C4 120.1(3) . .
C7 C6 C1 122.8(4) . .
C7 C6 C5 119.7(4) . .
C1 C6 C5 117.4(3) . .
C8 C7 C6 121.3(4) . .
C8 C7 H7 119.4 . .
C6 C7 H7 119.4 . .
C7 C8 C9 119.3(4) . .
C7 C8 H8 120.4 . .
C9 C8 H8 120.4 . .
C10 C9 C8 120.6(4) . .
C10 C9 H9 119.7 . .
C8 C9 H9 119.7 . .
C9 C10 C5 121.9(4) . .
C9 C10 H10 119.0 . .
C5 C10 H10 119.0 . .
C16 C11 C12 119.2(3) . .
C16 C11 C3 120.8(3) . .
C12 C11 C3 119.8(3) . .
C13 C12 C11 121.2(4) . .
C13 C12 H12 119.4 . .
C11 C12 H12 119.4 . .
C12 C13 C14 122.0(4) . .
C12 C13 Cl2 118.1(3) . .
C14 C13 Cl2 119.8(3) . .
C20 C14 C15 119.6(4) . .
C20 C14 C13 122.8(4) . .
C15 C14 C13 117.6(3) . .
C17 C15 C14 116.8(3) . .
C17 C15 C16 123.1(3) . .
C14 C15 C16 120.0(4) . .
C11 C16 C15 118.8(3) . .
C11 C16 C21 117.4(3) . .
C15 C16 C21 123.8(3) . .
C18 C17 C15 122.2(4) . .
C18 C17 H17 118.9 . .
C15 C17 H17 118.9 . .
C17 C18 C19 119.9(4) . .
C17 C18 H18 120.0 . .
C19 C18 H18 120.0 . .
C20 C19 C18 119.8(4) . .
C20 C19 H19 120.1 . .
C18 C19 H19 120.1 . .
C19 C20 C14 121.4(4) . .
C19 C20 H20 119.3 . .
C14 C20 H20 119.3 . .
C22 C21 C23 117.5(3) . 2_556
C22 C21 C16 122.4(3) . .
C23 C21 C16 119.5(3) 2_556 .
C21 C22 C23 124.2(3) . .
C21 C22 H22 117.9 . .
C23 C22 H22 117.9 . .
C22 C23 C21 118.1(3) . 2_556
C22 C23 C4 121.8(3) . 2_556
C21 C23 C4 119.5(3) 2_556 2_556
C25 C24 C29 122.3(4) . .
C25 C24 Cl3 118.2(3) . .
C29 C24 Cl3 119.5(3) . .
C24 C25 C26 121.4(4) . .
C24 C25 H25 119.3 . .
C26 C25 H25 119.3 . .
C27 C26 C25 119.0(4) . .
C27 C26 C38 120.2(3) . 2
C25 C26 C38 120.4(3) . 2
C26 C27 C28 118.8(3) . .
C26 C27 C34 117.5(3) . .
C28 C27 C34 123.7(3) . .
C33 C28 C29 116.9(4) . .
C33 C28 C27 123.3(3) . .
C29 C28 C27 119.7(4) . .
C24 C29 C30 123.5(4) . .
C24 C29 C28 117.8(4) . .
C30 C29 C28 118.7(4) . .
C31 C30 C29 121.7(4) . .
C31 C30 H30 119.2 . .
C29 C30 H30 119.2 . .
C30 C31 C32 119.6(4) . .
C30 C31 H31 120.2 . .
C32 C31 H31 120.2 . .
C33 C32 C31 120.4(4) . .
C33 C32 H32 119.8 . .
C31 C32 H32 119.8 . .
C32 C33 C28 122.3(4) . .
C32 C33 H33 118.8 . .
C28 C33 H33 118.8 . .
C35 C34 C36 118.0(3) . 2
C35 C34 C27 122.0(3) . .
C36 C34 C27 119.4(3) 2 .
C34 C35 C36 124.4(3) . .
C34 C35 H35 117.8 . .
C36 C35 H35 117.8 . .
C35 C36 C34 117.2(3) . 2
C35 C36 C37 122.5(3) . .
C34 C36 C37 119.7(3) 2 .
C38 C37 C42 118.3(3) . .
C38 C37 C36 117.5(3) . .
C42 C37 C36 124.2(3) . .
C37 C38 C39 118.8(3) . .
C37 C38 C26 120.5(3) . 2
C39 C38 C26 120.5(3) . 2
C40 C39 C38 121.1(4) . .
C40 C39 H39 119.4 . .
C38 C39 H39 119.4 . .
C39 C40 C41 122.6(4) . .
C39 C40 Cl4 117.9(3) . .
C41 C40 Cl4 119.5(3) . .
C46 C41 C40 123.0(4) . .
C46 C41 C42 119.8(4) . .
C40 C41 C42 117.1(3) . .
C43 C42 C41 116.5(3) . .
C43 C42 C37 122.9(3) . .
C41 C42 C37 120.5(3) . .
C44 C43 C42 122.3(4) . .
C44 C43 H43 118.8 . .
C42 C43 H43 118.8 . .
C43 C44 C45 120.2(4) . .
C43 C44 H44 119.9 . .
C45 C44 H44 119.9 . .
C46 C45 C44 119.6(4) . .
C46 C45 H45 120.2 . .
C44 C45 H45 120.2 . .
C45 C46 C41 121.2(4) . .
C45 C46 H46 119.4 . .
C41 C46 H46 119.4 . .

loop_
_geom_bond_atom_site_label_1
_geom_bond_atom_site_label_2
_geom_bond_distance
_geom_bond_site_symmetry_2
C1 C2 1.348(5) .
C1 C6 1.421(6) .
C1 Cl1 1.737(4) .
C2 C3 1.423(5) .
C2 H2 0.9500 .
C3 C4 1.398(5) .
C3 C11 1.461(5) .
C4 C5 1.447(5) .
C4 C23 1.462(5) 2_556
C5 C10 1.415(5) .
C5 C6 1.423(5) .
C6 C7 1.406(5) .
C7 C8 1.370(6) .
C7 H7 0.9500 .
C8 C9 1.397(6) .
C8 H8 0.9500 .
C9 C10 1.365(5) .
C9 H9 0.9500 .
C10 H10 0.9500 .
C11 C16 1.393(5) .
C11 C12 1.432(5) .
C12 C13 1.344(6) .
C12 H12 0.9500 .
C13 C14 1.424(6) .
C13 Cl2 1.742(4) .
C14 C20 1.414(5) .
C14 C15 1.424(5) .
C15 C17 1.410(6) .
C15 C16 1.449(5) .
C16 C21 1.468(5) .
C17 C18 1.371(5) .
C17 H17 0.9500 .
C18 C19 1.402(6) .
C18 H18 0.9500 .
C19 C20 1.352(6) .
C19 H19 0.9500 .
C20 H20 0.9500 .
C21 C22 1.395(5) .
C21 C23 1.422(5) 2_556
C22 C23 1.399(5) .
C22 H22 0.9500 .
C23 C21 1.422(5) 2_556
C23 C4 1.462(5) 2_556
C24 C25 1.345(6) .
C24 C29 1.408(6) .
C24 Cl3 1.741(4) .
C25 C26 1.424(5) .
C25 H25 0.9500 .
C26 C27 1.403(5) .
C26 C38 1.453(5) 2
C27 C28 1.443(5) .
C27 C34 1.462(5) .
C28 C33 1.404(6) .
C28 C29 1.435(5) .
C29 C30 1.419(6) .
C30 C31 1.354(6) .
C30 H30 0.9500 .
C31 C32 1.396(6) .
C31 H31 0.9500 .
C32 C33 1.363(6) .
C32 H32 0.9500 .
C33 H33 0.9500 .
C34 C35 1.394(5) .
C34 C36 1.430(5) 2
C35 C36 1.398(5) .
C35 H35 0.9500 .
C36 C34 1.430(5) 2
C36 C37 1.460(5) .
C37 C38 1.404(5) .
C37 C42 1.444(5) .
C38 C39 1.430(5) .
C38 C26 1.453(5) 2
C39 C40 1.343(5) .
C39 H39 0.9500 .
C40 C41 1.418(6) .
C40 Cl4 1.743(4) .
C41 C46 1.414(5) .
C41 C42 1.424(5) .
C42 C43 1.413(5) .
C43 C44 1.360(5) .
C43 H43 0.9500 .
C44 C45 1.406(6) .
C44 H44 0.9500 .
C45 C46 1.353(6) .
C45 H45 0.9500 .
C46 H46 0.9500 .
